data_4508435
loop_
_publ_author_name
'Karanam, Maheswararao'
'Choudhury, Angshuman Roy'

_publ_section_title
;
 Study of Halogen-Mediated Weak Interactions in a Series of
 Halogen-Substituted Azobenzenes
;
_journal_issue 11
_journal_name_full 'Crystal Growth &amp; Design'
_journal_page_first 4803
_journal_paper_doi 10.1021/cg400967k
_journal_volume 13
_journal_year 2013
_chemical_formula_moiety 'C12 H8 F2 N2'
_chemical_formula_sum 'C12 H8 F2 N2'
_chemical_formula_weight 218.2
_chemical_name_systematic
;
(E)-bis(2-fluorophenyl)diazene
;
_space_group_crystal_system monoclinic
_space_group_IT_number 14
_space_group_name_Hall '-P 2ybc'
_space_group_name_H-M_alt 'P 1 21/c 1'
_symmetry_space_group_name_Hall '-P 2ybc'
_symmetry_space_group_name_H-M 'P 1 21/c 1'
_atom_sites_solution_hydrogens geom
_atom_sites_solution_primary direct
_atom_sites_solution_secondary difmap
_audit_creation_date 2012-05-18T19:07:25-00:00
_audit_creation_method 'WinGX routine CIF_UPDATE'
_cell_angle_alpha 90
_cell_angle_beta 95.492(9)
_cell_angle_gamma 90
_cell_formula_units_Z 2
_cell_length_a 9.779(2)
_cell_length_b 3.7350(7)
_cell_length_c 13.188(3)
_cell_measurement_reflns_used 698
_cell_measurement_temperature 100
_cell_measurement_theta_max 30.028
_cell_measurement_theta_min 3.574
_cell_volume 479.47(17)
_computing_data_reduction 'SAINT v7.68A (Bruker, 2009)'
_computing_molecular_graphics
;
O. V. Dolomanov, L. J. Bourhis, R. J. Gildea, J. A. K. Howard and H. Puschmann,
OLEX2: a complete structure solution, refinement and analysis program.
        J. Appl. Cryst. (2009). 42, 339-341.
;
_computing_publication_material
;
O. V. Dolomanov, L. J. Bourhis, R. J. Gildea, J. A. K. Howard and H. Puschmann,
OLEX2: a complete structure solution, refinement and analysis program.
        J. Appl. Cryst. (2009). 42, 339-341.
;
_computing_structure_refinement
;
        SHELXL, G.M. Sheldrick, Acta Cryst.
        2008). A64, 112-122
;
_computing_structure_solution 'SHELXS-97 (Sheldrick, 1990)'
_diffrn_ambient_temperature 100
_diffrn_measured_fraction_theta_full 0.998
_diffrn_measured_fraction_theta_max 0.998
_diffrn_measurement_device_type 'Bruker APEX-II CCD'
_diffrn_measurement_method '\f and \w scans'
_diffrn_radiation_monochromator graphite
_diffrn_radiation_type 'MO K\a'
_diffrn_radiation_wavelength 0.71073
_diffrn_reflns_av_R_equivalents 0.0251
_diffrn_reflns_limit_h_max 6
_diffrn_reflns_limit_h_min -12
_diffrn_reflns_limit_k_max 3
_diffrn_reflns_limit_k_min -4
_diffrn_reflns_limit_l_max 16
_diffrn_reflns_limit_l_min -16
_diffrn_reflns_number 2286
_diffrn_reflns_theta_full 26.37
_diffrn_reflns_theta_max 26.37
_diffrn_reflns_theta_min 3.1
_diffrn_source 'fine-focus sealed tube'
_diffrn_standards_number 0
_exptl_absorpt_coefficient_mu 0.119
_exptl_absorpt_correction_T_max 0.7462
_exptl_absorpt_correction_T_min 0.6469
_exptl_absorpt_correction_type multi-scan
_exptl_absorpt_process_details
;
        SADABS-2008/1 (Bruker,2008) was used for absorption correction.
        R(int) was 0.0476 before and 0.0382 after correction.
        The Ratio of minimum to maximum transmission is 0.8669.
        The \l/2 correction factor is 0.0015.
;
_exptl_crystal_colour 'clear light yellow'
_exptl_crystal_density_diffrn 1.511
_exptl_crystal_density_method 'not measured'
_exptl_crystal_description plate
_exptl_crystal_F_000 224
_exptl_crystal_size_max 0.3
_exptl_crystal_size_mid 0.1
_exptl_crystal_size_min 0.1
_refine_diff_density_max 0.18
_refine_diff_density_min -0.196
_refine_diff_density_rms 0.049
_refine_ls_extinction_method none
_refine_ls_goodness_of_fit_ref 1.048
_refine_ls_hydrogen_treatment constr
_refine_ls_matrix_type full
_refine_ls_number_parameters 73
_refine_ls_number_reflns 982
_refine_ls_number_restraints 0
_refine_ls_restrained_S_all 1.048
_refine_ls_R_factor_all 0.06
_refine_ls_R_factor_gt 0.0386
_refine_ls_shift/su_max 0
_refine_ls_shift/su_mean 0
_refine_ls_structure_factor_coef Fsqd
_refine_ls_weighting_details 'calc w=1/[\s^2^(Fo^2^)+(0.0440P)^2^+0.0711P] where P=(Fo^2^+2Fc^2^)/3'
_refine_ls_weighting_scheme calc
_refine_ls_wR_factor_gt 0.0846
_refine_ls_wR_factor_ref 0.0943
_reflns_number_gt 734
_reflns_number_total 982
_reflns_threshold_expression >2sigma(I)
_cod_data_source_file cg400967k_si_002.cif
_cod_data_source_block az10_100k_0m
_cod_original_cell_volume 479.49(17)
_cod_database_code 4508435

loop_
_space_group_symop_id
_space_group_symop_operation_xyz
1 'x, y, z'
2 '-x, y+1/2, -z+1/2'
3 '-x, -y, -z'
4 'x, -y-1/2, z-1/2'

loop_
_atom_site_label
_atom_site_type_symbol
_atom_site_fract_x
_atom_site_fract_y
_atom_site_fract_z
_atom_site_U_iso_or_equiv
_atom_site_adp_type
_atom_site_occupancy
_atom_site_symmetry_multiplicity
_atom_site_calc_flag
_atom_site_refinement_flags
C1 C 0.15775(17) 0.9732(4) 0.70699(12) 0.0200(4) Uani 1 1 d .
H1 H 0.0928 0.9722 0.7562 0.024 Uiso 1 1 calc R
C2 C 0.28954(17) 1.1041(4) 0.73277(12) 0.0197(4) Uani 1 1 d .
H2 H 0.3144 1.1933 0.7995 0.024 Uiso 1 1 calc R
C3 C 0.38416(16) 1.1049(4) 0.66186(12) 0.0188(4) Uani 1 1 d .
H3 H 0.4738 1.197 0.6798 0.023 Uiso 1 1 calc R
C4 C 0.34968(16) 0.9719(4) 0.56392(12) 0.0176(4) Uani 1 1 d .
C5 C 0.21683(17) 0.8462(4) 0.54048(12) 0.0185(4) Uani 1 1 d .
C6 C 0.12098(16) 0.8444(4) 0.60999(13) 0.0202(4) Uani 1 1 d .
H6 H 0.0309 0.7561 0.5917 0.024 Uiso 1 1 calc R
N1 N 0.43905(13) 0.9583(3) 0.48499(10) 0.0192(3) Uani 1 1 d .
F1 F 0.18066(9) 0.7162(3) 0.44559(7) 0.0264(3) Uani 1 1 d .

loop_
_atom_site_aniso_label
_atom_site_aniso_U_11
_atom_site_aniso_U_22
_atom_site_aniso_U_33
_atom_site_aniso_U_23
_atom_site_aniso_U_13
_atom_site_aniso_U_12
C1 0.0219(9) 0.0194(8) 0.0195(9) 0.0032(7) 0.0067(7) 0.0037(7)
C2 0.0240(9) 0.0192(8) 0.0157(8) -0.0003(7) 0.0003(7) 0.0015(7)
C3 0.0180(9) 0.0188(8) 0.0190(9) 0.0020(7) -0.0010(7) 0.0006(7)
C4 0.0187(9) 0.0165(8) 0.0178(9) 0.0025(7) 0.0028(7) 0.0017(6)
C5 0.0221(9) 0.0200(9) 0.0131(8) -0.0004(7) -0.0003(7) -0.0005(7)
C6 0.0162(8) 0.0215(9) 0.0227(9) 0.0035(7) 0.0011(7) -0.0010(7)
N1 0.0184(7) 0.0204(7) 0.0188(7) 0.0003(6) 0.0019(6) -0.0017(6)
F1 0.0218(6) 0.0392(6) 0.0177(5) -0.0065(4) 0.0001(4) -0.0056(4)

loop_
_atom_type_symbol
_atom_type_description
_atom_type_scat_dispersion_real
_atom_type_scat_dispersion_imag
_atom_type_scat_source
C C 0.0033 0.0016 'International Tables Vol C Tables 4.2.6.8 and 6.1.1.4'
H H 0 0 'International Tables Vol C Tables 4.2.6.8 and 6.1.1.4'
F F 0.0171 0.0103 'International Tables Vol C Tables 4.2.6.8 and 6.1.1.4'
N N 0.0061 0.0033 'International Tables Vol C Tables 4.2.6.8 and 6.1.1.4'

loop_
_geom_angle_atom_site_label_1
_geom_angle_atom_site_label_2
_geom_angle_atom_site_label_3
_geom_angle
_geom_angle_site_symmetry_1
C2 C1 H1 119.9 .
C6 C1 H1 119.9 .
C6 C1 C2 120.14(16) .
C1 C2 H2 119.9 .
C3 C2 C1 120.14(15) .
C3 C2 H2 119.9 .
C2 C3 H3 119.7 .
C2 C3 C4 120.63(15) .
C4 C3 H3 119.7 .
C3 C4 N1 125.40(15) .
C5 C4 C3 117.70(15) .
C5 C4 N1 116.90(14) .
C6 C5 C4 122.51(15) .
F1 C5 C4 118.82(15) .
F1 C5 C6 118.67(14) .
C1 C6 H6 120.6 .
C5 C6 C1 118.87(15) .
C5 C6 H6 120.6 .
N1 N1 C4 112.99(17) 3_676

loop_
_geom_bond_atom_site_label_1
_geom_bond_atom_site_label_2
_geom_bond_distance
_geom_bond_site_symmetry_2
C1 H1 0.95 .
C1 C2 1.390(2) .
C1 C6 1.382(2) .
C2 H2 0.95 .
C2 C3 1.377(2) .
C3 H3 0.95 .
C3 C4 1.395(2) .
C4 C5 1.388(2) .
C4 N1 1.423(2) .
C5 C6 1.372(2) .
C5 F1 1.3573(17) .
C6 H6 0.95 .
N1 N1 1.259(3) 3_676

loop_
_geom_torsion_atom_site_label_1
_geom_torsion_atom_site_label_2
_geom_torsion_atom_site_label_3
_geom_torsion_atom_site_label_4
_geom_torsion
_geom_torsion_site_symmetry_4
C1 C2 C3 C4 -0.6(2) .
C2 C1 C6 C5 0.4(2) .
C2 C3 C4 C5 1.2(2) .
C2 C3 C4 N1 -179.73(14) .
C3 C4 C5 C6 -0.9(2) .
C3 C4 C5 F1 179.84(13) .
C3 C4 N1 N1 7.8(3) 3_676
C4 C5 C6 C1 0.1(2) .
C5 C4 N1 N1 -173.09(16) 3_676
C6 C1 C2 C3 -0.2(2) .
N1 C4 C5 C6 179.87(14) .
N1 C4 C5 F1 0.7(2) .
F1 C5 C6 C1 179.37(14) .
